data_7062689
loop_
_publ_author_name
'Barbosa, Elizomar Medeiros'
'Soares, Kaique Souza'
'Cruz, Julianna Ferreira'
'Doring, Thiago Henrique'
'de Fran\,ca, Igor Vinicius'
'Mello, Lucas dos S.'
'Nagurniak, Glaucio R.'
'Parreira, Renato L. T.'
'Alvarenga, Meiry Edivirges'
'Martins, Felipe Terra'
'Dockal, Edward Ralph'
'Souza, Elson Almeida'
'Maia, Paulo Jos\'e Sousa'
'da Cruz, Jos\'e Wilmo'

_publ_section_title
;
 Uranyl N2O2-Schiff base complex as co-catalyst in ethanol
 electro-oxidation: synthesis, crystallographic, spectroscopic,
 electrochemical, and DFT characterization, and catalytic investigation
;
_journal_issue 37
_journal_name_full 'New Journal of Chemistry'
_journal_page_first 17393
_journal_page_last 17405
_journal_paper_doi 10.1039/D3NJ01561K
_journal_volume 47
_journal_year 2023
_chemical_formula_sum 'C22 H26 N2 O7 U'
_chemical_formula_weight 668.48
_space_group_crystal_system monoclinic
_space_group_IT_number 14
_space_group_name_Hall '-P 2yn'
_space_group_name_H-M_alt 'P 1 21/n 1'
_atom_sites_solution_hydrogens mixed
_audit_creation_method SHELXL-2014
_audit_update_record
;
2022-06-08 deposited with the CCDC.	2023-08-09 downloaded from the CCDC.
;
_cell_angle_alpha 90
_cell_angle_beta 97.428(3)
_cell_angle_gamma 90
_cell_formula_units_Z 4
_cell_length_a 10.7112(9)
_cell_length_b 9.2411(8)
_cell_length_c 23.046(2)
_cell_measurement_reflns_used 37559
_cell_measurement_temperature 298(2)
_cell_measurement_theta_max 25.117
_cell_measurement_theta_min 1.782
_cell_volume 2262.0(3)
_computing_structure_refinement 'SHELXL-2014 (Sheldrick, 2014)'
_diffrn_ambient_temperature 298(2)
_diffrn_detector_type 'Bruker PHOTON II CPA'
_diffrn_measured_fraction_theta_full 1.000
_diffrn_measured_fraction_theta_max 0.998
_diffrn_measurement_device_type 'Bruker APEX-II CCD'
_diffrn_measurement_method '\f and \w scans'
_diffrn_radiation_type MoK\a
_diffrn_radiation_wavelength 0.71073
_diffrn_reflns_av_R_equivalents 0.0564
_diffrn_reflns_av_unetI/netI 0.0414
_diffrn_reflns_Laue_measured_fraction_full 1.000
_diffrn_reflns_Laue_measured_fraction_max 0.998
_diffrn_reflns_limit_h_max 12
_diffrn_reflns_limit_h_min -12
_diffrn_reflns_limit_k_max 11
_diffrn_reflns_limit_k_min -11
_diffrn_reflns_limit_l_max 27
_diffrn_reflns_limit_l_min -27
_diffrn_reflns_number 37559
_diffrn_reflns_point_group_measured_fraction_full 1.000
_diffrn_reflns_point_group_measured_fraction_max 0.998
_diffrn_reflns_theta_full 25.000
_diffrn_reflns_theta_max 25.117
_diffrn_reflns_theta_min 1.782
_exptl_absorpt_coefficient_mu 7.221
_exptl_absorpt_correction_T_max 0.486
_exptl_absorpt_correction_T_min 0.339
_exptl_absorpt_correction_type multi-scan
_exptl_absorpt_process_details 'SADABS-2016/2 (Bruker,2016/2) was used for absorption correction.'
_exptl_crystal_colour orange-red
_exptl_crystal_density_diffrn 1.963
_exptl_crystal_description block
_exptl_crystal_F_000 1280
_exptl_crystal_size_max 0.250
_exptl_crystal_size_mid 0.150
_exptl_crystal_size_min 0.100
_refine_diff_density_max 1.215
_refine_diff_density_min -1.519
_refine_diff_density_rms 0.131
_refine_ls_extinction_method none
_refine_ls_goodness_of_fit_ref 1.074
_refine_ls_hydrogen_treatment constr
_refine_ls_matrix_type full
_refine_ls_number_parameters 289
_refine_ls_number_reflns 4020
_refine_ls_number_restraints 0
_refine_ls_restrained_S_all 1.074
_refine_ls_R_factor_all 0.0491
_refine_ls_R_factor_gt 0.0348
_refine_ls_shift/su_max 0.001
_refine_ls_shift/su_mean 0.000
_refine_ls_structure_factor_coef Fsqd
_refine_ls_weighting_details 'w=1/[\s^2^(Fo^2^)+(0.0152P)^2^+10.6846P] where P=(Fo^2^+2Fc^2^)/3'
_refine_ls_weighting_scheme calc
_refine_ls_wR_factor_gt 0.0640
_refine_ls_wR_factor_ref 0.0666
_reflns_Friedel_coverage 0.000
_reflns_number_gt 3340
_reflns_number_total 4020
_reflns_threshold_expression 'I > 2\s(I)'
_cod_data_source_file d3nj01561k2.cif
_cod_data_source_block shelxl
_cod_depositor_comments 'Adding full bibliography for 7062689.cif.'
_cod_original_sg_symbol_H-M 'P 21/n'
_cod_database_code 7062689
_shelx_space_group_comment
;
The symmetry employed for this shelxl refinement is uniquely defined
by the following loop, which should always be used as a source of
symmetry information in preference to the above space-group names.
They are only intended as comments.
;
_shelxl_version_number 2014-3

loop_
_space_group_symop_operation_xyz
'x, y, z'
'-x+1/2, y+1/2, -z+1/2'
'-x, -y, -z'
'x-1/2, -y-1/2, z-1/2'

loop_
_atom_site_label
_atom_site_type_symbol
_atom_site_fract_x
_atom_site_fract_y
_atom_site_fract_z
_atom_site_U_iso_or_equiv
_atom_site_adp_type
_atom_site_occupancy
_atom_site_site_symmetry_order
_atom_site_calc_flag
_atom_site_refinement_flags_posn
_atom_site_refinement_flags_adp
_atom_site_refinement_flags_occupancy
_atom_site_disorder_assembly
_atom_site_disorder_group
U1 U 0.60144(2) 0.57380(2) 0.37866(2) 0.02696(9) Uani 1 1 d . . . . .
O1 O 0.7681(4) 0.4259(5) 0.38653(18) 0.0368(10) Uani 1 1 d . . . . .
O4 O 0.3630(4) 0.8179(5) 0.50189(18) 0.0424(12) Uani 1 1 d . . . . .
O2 O 0.4352(4) 0.6896(4) 0.40912(16) 0.0286(10) Uani 1 1 d . . . . .
O1W O 0.6242(5) 0.4798(5) 0.48252(18) 0.0501(13) Uani 1 1 d . . . . .
H1W H 0.6081 0.3773 0.4709 0.075 Uiso 1 1 d R U . . .
H2W H 0.6407 0.4732 0.5258 0.075 Uiso 1 1 d R U . . .
O6 O 0.5051(4) 0.4234(5) 0.35590(18) 0.0381(10) Uani 1 1 d . . . . .
O5 O 0.6962(4) 0.7236(5) 0.40357(17) 0.0367(10) Uani 1 1 d . . . . .
N1 N 0.7176(5) 0.5951(5) 0.2866(2) 0.0300(12) Uani 1 1 d . . . . .
N2 N 0.4947(5) 0.7222(6) 0.2946(2) 0.0339(13) Uani 1 1 d . . . . .
O3 O 0.9305(5) 0.3096(6) 0.4674(2) 0.0604(15) Uani 1 1 d . . . . .
C9 C 0.8873(6) 0.4529(7) 0.3838(3) 0.0354(16) Uani 1 1 d . . . . .
C8 C 0.9262(6) 0.5362(7) 0.3389(3) 0.0344(16) Uani 1 1 d . . . . .
C7 C 0.8379(6) 0.5940(7) 0.2915(3) 0.0359(16) Uani 1 1 d . . . . .
H7 H 0.8734 0.6354 0.2607 0.043 Uiso 1 1 calc R U . . .
C1 C 0.6544(6) 0.6667(7) 0.2322(3) 0.0375(16) Uani 1 1 d . . . . .
H1 H 0.6863 0.7661 0.2319 0.045 Uiso 1 1 calc R U . . .
C2 C 0.5137(6) 0.6752(7) 0.2355(3) 0.0389(17) Uani 1 1 d . . . . .
H2 H 0.4781 0.7494 0.2077 0.047 Uiso 1 1 calc R U . . .
C3 C 0.4433(7) 0.5349(8) 0.2204(3) 0.053(2) Uani 1 1 d . . . . .
H3A H 0.3537 0.5510 0.2197 0.064 Uiso 1 1 calc R U . . .
H3B H 0.4694 0.4631 0.2502 0.064 Uiso 1 1 calc R U . . .
C4 C 0.4694(9) 0.4789(9) 0.1610(3) 0.063(2) Uani 1 1 d . . . . .
H4A H 0.4255 0.3881 0.1523 0.076 Uiso 1 1 calc R U . . .
H4B H 0.4392 0.5480 0.1307 0.076 Uiso 1 1 calc R U . . .
C5 C 0.6092(9) 0.4568(8) 0.1621(3) 0.066(3) Uani 1 1 d . . . . .
H5A H 0.6379 0.3845 0.1913 0.079 Uiso 1 1 calc R U . . .
H5B H 0.6260 0.4208 0.1243 0.079 Uiso 1 1 calc R U . . .
C6 C 0.6809(7) 0.5945(8) 0.1758(3) 0.050(2) Uani 1 1 d . . . . .
H6A H 0.6600 0.6617 0.1437 0.060 Uiso 1 1 calc R U . . .
H6B H 0.7702 0.5740 0.1785 0.060 Uiso 1 1 calc R U . . .
C14 C 0.4400(6) 0.8450(7) 0.3000(3) 0.0360(16) Uani 1 1 d . . . . .
H14 H 0.4168 0.8972 0.2658 0.043 Uiso 1 1 calc R U . . .
C15 C 0.4112(6) 0.9093(7) 0.3534(3) 0.0325(15) Uani 1 1 d . . . . .
C20 C 0.3823(6) 1.0588(8) 0.3523(3) 0.0461(18) Uani 1 1 d . . . . .
H20 H 0.3848 1.1112 0.3180 0.055 Uiso 1 1 calc R U . . .
C19 C 0.3507(7) 1.1275(8) 0.4009(3) 0.0503(19) Uani 1 1 d . . . . .
H19 H 0.3350 1.2265 0.4000 0.060 Uiso 1 1 calc R U . . .
C18 C 0.3422(6) 1.0489(7) 0.4517(3) 0.0435(18) Uani 1 1 d . . . . .
H18 H 0.3190 1.0952 0.4845 0.052 Uiso 1 1 calc R U . . .
C17 C 0.3681(6) 0.9027(7) 0.4535(3) 0.0336(15) Uani 1 1 d . . . . .
C22 C 0.3242(7) 0.8848(8) 0.5526(3) 0.050(2) Uani 1 1 d . . . . .
H22A H 0.3246 0.8143 0.5832 0.076 Uiso 1 1 calc R U . . .
H22B H 0.3811 0.9619 0.5655 0.076 Uiso 1 1 calc R U . . .
H22C H 0.2407 0.9230 0.5430 0.076 Uiso 1 1 calc R U . . .
C16 C 0.4061(6) 0.8285(7) 0.4053(3) 0.0303(15) Uani 1 1 d . . . . .
C13 C 1.0563(7) 0.5624(8) 0.3379(4) 0.052(2) Uani 1 1 d . . . . .
H13 H 1.0831 0.6189 0.3085 0.062 Uiso 1 1 calc R U . . .
C12 C 1.1433(7) 0.5027(10) 0.3812(4) 0.064(2) Uani 1 1 d . . . . .
H12 H 1.2287 0.5204 0.3810 0.076 Uiso 1 1 calc R U . . .
C11 C 1.1040(7) 0.4171(9) 0.4248(4) 0.061(2) Uani 1 1 d . . . . .
H11 H 1.1637 0.3771 0.4531 0.073 Uiso 1 1 calc R U . . .
C10 C 0.9795(6) 0.3906(7) 0.4267(3) 0.0427(18) Uani 1 1 d . . . . .
C21 C 1.0153(9) 0.2385(10) 0.5109(4) 0.081(3) Uani 1 1 d . . . . .
H21A H 0.9684 0.1854 0.5367 0.121 Uiso 1 1 calc R U . . .
H21B H 1.0674 0.1730 0.4924 0.121 Uiso 1 1 calc R U . . .
H21C H 1.0673 0.3090 0.5330 0.121 Uiso 1 1 calc R U . . .

loop_
_atom_site_aniso_label
_atom_site_aniso_U_11
_atom_site_aniso_U_22
_atom_site_aniso_U_33
_atom_site_aniso_U_23
_atom_site_aniso_U_13
_atom_site_aniso_U_12
U1 0.02709(13) 0.02748(14) 0.02681(12) 0.00377(11) 0.00544(9) -0.00040(12)
O1 0.027(2) 0.039(3) 0.045(3) 0.009(2) 0.0058(19) 0.008(2)
O4 0.062(3) 0.037(3) 0.033(2) 0.004(2) 0.024(2) 0.003(2)
O2 0.030(2) 0.023(2) 0.034(2) 0.0043(18) 0.0109(18) 0.0082(19)
O1W 0.076(4) 0.049(3) 0.028(2) 0.010(2) 0.013(2) 0.003(3)
O6 0.037(3) 0.032(3) 0.045(3) 0.006(2) 0.004(2) 0.001(2)
O5 0.037(3) 0.038(3) 0.036(2) 0.000(2) 0.009(2) -0.004(2)
N1 0.037(3) 0.024(3) 0.029(3) 0.001(2) 0.006(2) 0.000(2)
N2 0.040(3) 0.040(3) 0.023(3) 0.007(2) 0.005(2) 0.007(3)
O3 0.055(3) 0.067(4) 0.055(3) 0.015(3) -0.014(3) 0.004(3)
C9 0.033(4) 0.030(4) 0.043(4) -0.016(3) 0.002(3) -0.001(3)
C8 0.029(4) 0.023(4) 0.053(4) -0.016(3) 0.010(3) -0.002(3)
C7 0.046(4) 0.026(4) 0.039(4) -0.003(3) 0.019(3) -0.001(3)
C1 0.048(4) 0.033(4) 0.033(4) 0.006(3) 0.009(3) 0.000(3)
C2 0.056(5) 0.036(4) 0.024(3) 0.001(3) -0.001(3) 0.009(3)
C3 0.060(5) 0.062(5) 0.035(4) -0.002(4) -0.005(4) -0.001(4)
C4 0.088(7) 0.054(5) 0.044(5) -0.015(4) -0.002(4) 0.000(5)
C5 0.117(8) 0.040(5) 0.039(4) -0.010(4) 0.006(5) 0.031(5)
C6 0.072(5) 0.049(5) 0.031(4) 0.005(3) 0.017(3) 0.022(4)
C14 0.039(4) 0.042(4) 0.028(3) 0.011(3) 0.007(3) 0.006(3)
C15 0.035(4) 0.030(4) 0.033(3) 0.004(3) 0.007(3) 0.007(3)
C20 0.049(4) 0.039(4) 0.053(4) 0.017(4) 0.018(4) 0.014(4)
C19 0.059(5) 0.037(4) 0.056(5) 0.005(4) 0.016(4) 0.016(4)
C18 0.047(4) 0.038(5) 0.050(4) -0.007(3) 0.022(3) -0.002(3)
C17 0.036(4) 0.032(4) 0.035(3) 0.000(3) 0.014(3) 0.001(3)
C22 0.064(5) 0.048(5) 0.044(4) -0.008(3) 0.026(4) -0.007(4)
C16 0.027(3) 0.034(4) 0.030(3) 0.000(3) 0.004(3) 0.000(3)
C13 0.041(4) 0.044(5) 0.073(5) -0.021(4) 0.020(4) -0.011(4)
C12 0.027(4) 0.064(6) 0.099(7) -0.031(5) 0.002(5) -0.006(4)
C11 0.033(4) 0.064(6) 0.080(6) -0.018(5) -0.013(4) 0.008(4)
C10 0.036(4) 0.039(4) 0.050(4) -0.012(3) -0.008(3) 0.006(3)
C21 0.097(7) 0.072(7) 0.063(6) 0.008(5) -0.028(5) 0.023(6)

loop_
_atom_type_symbol
_atom_type_description
_atom_type_scat_dispersion_real
_atom_type_scat_dispersion_imag
_atom_type_scat_source
C C 0.0033 0.0016 'International Tables Vol C Tables 4.2.6.8 and 6.1.1.4'
H H 0.0000 0.0000 'International Tables Vol C Tables 4.2.6.8 and 6.1.1.4'
N N 0.0061 0.0033 'International Tables Vol C Tables 4.2.6.8 and 6.1.1.4'
O O 0.0106 0.0060 'International Tables Vol C Tables 4.2.6.8 and 6.1.1.4'
U U -9.6767 9.6646 'International Tables Vol C Tables 4.2.6.8 and 6.1.1.4'

loop_
_geom_angle_atom_site_label_1
_geom_angle_atom_site_label_2
_geom_angle_atom_site_label_3
_geom_angle
_geom_angle_site_symmetry_1
_geom_angle_site_symmetry_3
_geom_angle_publ_flag
O5 U1 O6 178.22(18) . . ?
O5 U1 O1 91.92(18) . . ?
O6 U1 O1 88.45(17) . . ?
O5 U1 O2 88.31(17) . . ?
O6 U1 O2 90.65(17) . . ?
O1 U1 O2 156.14(14) . . ?
O5 U1 N2 90.46(18) . . ?
O6 U1 N2 90.58(18) . . ?
O1 U1 N2 132.20(15) . . ?
O2 U1 N2 71.64(15) . . ?
O5 U1 O1W 88.88(17) . . ?
O6 U1 O1W 89.54(17) . . ?
O1 U1 O1W 74.63(15) . . ?
O2 U1 O1W 81.52(14) . . ?
N2 U1 O1W 153.17(16) . . ?
O5 U1 N1 83.73(17) . . ?
O6 U1 N1 98.03(17) . . ?
O1 U1 N1 69.62(15) . . ?
O2 U1 N1 134.00(14) . . ?
N2 U1 N1 63.23(16) . . ?
O1W U1 N1 143.14(16) . . ?
C9 O1 U1 130.7(4) . . ?
C17 O4 C22 117.6(5) . . ?
C16 O2 U1 128.8(4) . . ?
U1 O1W H1W 94.6 . . ?
U1 O1W H2W 162.9 . . ?
H1W O1W H2W 102.4 . . ?
C7 N1 C1 114.7(5) . . ?
C7 N1 U1 120.7(4) . . ?
C1 N1 U1 120.2(4) . . ?
C14 N2 C2 118.0(5) . . ?
C14 N2 U1 124.7(4) . . ?
C2 N2 U1 116.6(4) . . ?
C10 O3 C21 118.2(6) . . ?
O1 C9 C8 121.7(6) . . ?
O1 C9 C10 118.8(6) . . ?
C8 C9 C10 119.4(6) . . ?
C9 C8 C13 119.6(7) . . ?
C9 C8 C7 122.3(6) . . ?
C13 C8 C7 118.1(6) . . ?
N1 C7 C8 128.3(6) . . ?
N1 C7 H7 115.9 . . ?
C8 C7 H7 115.9 . . ?
N1 C1 C2 108.9(5) . . ?
N1 C1 C6 114.0(5) . . ?
C2 C1 C6 111.1(6) . . ?
N1 C1 H1 107.5 . . ?
C2 C1 H1 107.5 . . ?
C6 C1 H1 107.5 . . ?
N2 C2 C3 109.9(5) . . ?
N2 C2 C1 108.6(5) . . ?
C3 C2 C1 114.2(6) . . ?
N2 C2 H2 108.0 . . ?
C3 C2 H2 108.0 . . ?
C1 C2 H2 108.0 . . ?
C2 C3 C4 110.6(6) . . ?
C2 C3 H3A 109.5 . . ?
C4 C3 H3A 109.5 . . ?
C2 C3 H3B 109.5 . . ?
C4 C3 H3B 109.5 . . ?
H3A C3 H3B 108.1 . . ?
C5 C4 C3 109.2(6) . . ?
C5 C4 H4A 109.9 . . ?
C3 C4 H4A 109.9 . . ?
C5 C4 H4B 109.9 . . ?
C3 C4 H4B 109.9 . . ?
H4A C4 H4B 108.3 . . ?
C6 C5 C4 111.6(6) . . ?
C6 C5 H5A 109.3 . . ?
C4 C5 H5A 109.3 . . ?
C6 C5 H5B 109.3 . . ?
C4 C5 H5B 109.3 . . ?
H5A C5 H5B 108.0 . . ?
C5 C6 C1 113.9(6) . . ?
C5 C6 H6A 108.8 . . ?
C1 C6 H6A 108.8 . . ?
C5 C6 H6B 108.8 . . ?
C1 C6 H6B 108.8 . . ?
H6A C6 H6B 107.7 . . ?
N2 C14 C15 126.7(6) . . ?
N2 C14 H14 116.6 . . ?
C15 C14 H14 116.6 . . ?
C20 C15 C16 119.8(6) . . ?
C20 C15 C14 117.4(6) . . ?
C16 C15 C14 122.8(6) . . ?
C19 C20 C15 121.1(6) . . ?
C19 C20 H20 119.5 . . ?
C15 C20 H20 119.5 . . ?
C20 C19 C18 119.8(7) . . ?
C20 C19 H19 120.1 . . ?
C18 C19 H19 120.1 . . ?
C17 C18 C19 120.2(6) . . ?
C17 C18 H18 119.9 . . ?
C19 C18 H18 119.9 . . ?
O4 C17 C18 123.9(6) . . ?
O4 C17 C16 114.2(5) . . ?
C18 C17 C16 121.9(6) . . ?
O4 C22 H22A 109.5 . . ?
O4 C22 H22B 109.5 . . ?
H22A C22 H22B 109.5 . . ?
O4 C22 H22C 109.5 . . ?
H22A C22 H22C 109.5 . . ?
H22B C22 H22C 109.5 . . ?
O2 C16 C17 120.6(5) . . ?
O2 C16 C15 122.3(5) . . ?
C17 C16 C15 117.1(6) . . ?
C12 C13 C8 119.4(8) . . ?
C12 C13 H13 120.3 . . ?
C8 C13 H13 120.3 . . ?
C11 C12 C13 120.6(7) . . ?
C11 C12 H12 119.7 . . ?
C13 C12 H12 119.7 . . ?
C10 C11 C12 121.1(7) . . ?
C10 C11 H11 119.4 . . ?
C12 C11 H11 119.4 . . ?
O3 C10 C11 126.2(7) . . ?
O3 C10 C9 114.0(6) . . ?
C11 C10 C9 119.8(7) . . ?
O3 C21 H21A 109.5 . . ?
O3 C21 H21B 109.5 . . ?
H21A C21 H21B 109.5 . . ?
O3 C21 H21C 109.5 . . ?
H21A C21 H21C 109.5 . . ?
H21B C21 H21C 109.5 . . ?

loop_
_geom_bond_atom_site_label_1
_geom_bond_atom_site_label_2
_geom_bond_distance
_geom_bond_site_symmetry_2
_geom_bond_publ_flag
U1 O5 1.767(4) . ?
U1 O6 1.770(4) . ?
U1 O1 2.236(4) . ?
U1 O2 2.265(4) . ?
U1 N2 2.524(5) . ?
U1 O1W 2.528(4) . ?
U1 N1 2.602(5) . ?
O1 C9 1.311(7) . ?
O4 C17 1.369(7) . ?
O4 C22 1.430(7) . ?
O2 C16 1.321(7) . ?
O1W H1W 0.9934 . ?
O1W H2W 0.9920 . ?
N1 C7 1.280(8) . ?
N1 C1 1.499(7) . ?
N2 C14 1.290(8) . ?
N2 C2 1.468(7) . ?
O3 C10 1.357(9) . ?
O3 C21 1.424(8) . ?
C9 C8 1.396(9) . ?
C9 C10 1.426(9) . ?
C8 C13 1.418(9) . ?
C8 C7 1.451(9) . ?
C7 H7 0.9300 . ?
C1 C2 1.521(9) . ?
C1 C6 1.520(9) . ?
C1 H1 0.9800 . ?
C2 C3 1.517(10) . ?
C2 H2 0.9800 . ?
C3 C4 1.523(10) . ?
C3 H3A 0.9700 . ?
C3 H3B 0.9700 . ?
C4 C5 1.508(12) . ?
C4 H4A 0.9700 . ?
C4 H4B 0.9700 . ?
C5 C6 1.499(11) . ?
C5 H5A 0.9700 . ?
C5 H5B 0.9700 . ?
C6 H6A 0.9700 . ?
C6 H6B 0.9700 . ?
C14 C15 1.436(8) . ?
C14 H14 0.9300 . ?
C15 C20 1.416(9) . ?
C15 C16 1.417(8) . ?
C20 C19 1.366(10) . ?
C20 H20 0.9300 . ?
C19 C18 1.390(9) . ?
C19 H19 0.9300 . ?
C18 C17 1.379(9) . ?
C18 H18 0.9300 . ?
C17 C16 1.411(8) . ?
C22 H22A 0.9600 . ?
C22 H22B 0.9600 . ?
C22 H22C 0.9600 . ?
C13 C12 1.388(11) . ?
C13 H13 0.9300 . ?
C12 C11 1.385(12) . ?
C12 H12 0.9300 . ?
C11 C10 1.363(10) . ?
C11 H11 0.9300 . ?
C21 H21A 0.9600 . ?
C21 H21B 0.9600 . ?
C21 H21C 0.9600 . ?

loop_
_geom_hbond_atom_site_label_D
_geom_hbond_atom_site_label_H
_geom_hbond_atom_site_label_A
_geom_hbond_distance_DH
_geom_hbond_distance_HA
_geom_hbond_distance_DA
_geom_hbond_angle_DHA
_geom_hbond_site_symmetry_A
C22 H22A O1 0.96 2.57 3.399(8) 145.3 3_666
C3 H3B O6 0.97 2.44 3.273(8) 143.3 .
C22 H22A O1 0.96 2.57 3.399(8) 145.3 3_666

loop_
_geom_torsion_atom_site_label_1
_geom_torsion_atom_site_label_2
_geom_torsion_atom_site_label_3
_geom_torsion_atom_site_label_4
_geom_torsion
_geom_torsion_site_symmetry_1
_geom_torsion_site_symmetry_2
_geom_torsion_site_symmetry_3
_geom_torsion_site_symmetry_4
_geom_torsion_publ_flag
U1 O1 C9 C8 -48.3(8) . . . . ?
U1 O1 C9 C10 134.1(5) . . . . ?
O1 C9 C8 C13 180.0(6) . . . . ?
C10 C9 C8 C13 -2.4(9) . . . . ?
O1 C9 C8 C7 -2.2(9) . . . . ?
C10 C9 C8 C7 175.4(6) . . . . ?
C1 N1 C7 C8 178.7(6) . . . . ?
U1 N1 C7 C8 22.2(8) . . . . ?
C9 C8 C7 N1 9.4(10) . . . . ?
C13 C8 C7 N1 -172.8(6) . . . . ?
C7 N1 C1 C2 -173.7(5) . . . . ?
U1 N1 C1 C2 -17.1(6) . . . . ?
C7 N1 C1 C6 61.5(8) . . . . ?
U1 N1 C1 C6 -141.9(5) . . . . ?
C14 N2 C2 C3 -118.4(6) . . . . ?
U1 N2 C2 C3 70.6(6) . . . . ?
C14 N2 C2 C1 116.0(6) . . . . ?
U1 N2 C2 C1 -55.0(6) . . . . ?
N1 C1 C2 N2 43.9(7) . . . . ?
C6 C1 C2 N2 170.3(5) . . . . ?
N1 C1 C2 C3 -79.1(6) . . . . ?
C6 C1 C2 C3 47.3(7) . . . . ?
N2 C2 C3 C4 -176.0(6) . . . . ?
C1 C2 C3 C4 -53.7(8) . . . . ?
C2 C3 C4 C5 58.2(9) . . . . ?
C3 C4 C5 C6 -59.1(9) . . . . ?
C4 C5 C6 C1 54.8(8) . . . . ?
N1 C1 C6 C5 76.1(8) . . . . ?
C2 C1 C6 C5 -47.5(8) . . . . ?
C2 N2 C14 C15 179.1(6) . . . . ?
U1 N2 C14 C15 -10.7(9) . . . . ?
N2 C14 C15 C20 163.5(7) . . . . ?
N2 C14 C15 C16 -19.0(10) . . . . ?
C16 C15 C20 C19 0.7(10) . . . . ?
C14 C15 C20 C19 178.3(7) . . . . ?
C15 C20 C19 C18 -2.4(11) . . . . ?
C20 C19 C18 C17 1.4(11) . . . . ?
C22 O4 C17 C18 2.3(9) . . . . ?
C22 O4 C17 C16 -179.4(6) . . . . ?
C19 C18 C17 O4 179.4(6) . . . . ?
C19 C18 C17 C16 1.3(11) . . . . ?
U1 O2 C16 C17 -134.9(5) . . . . ?
U1 O2 C16 C15 45.2(8) . . . . ?
O4 C17 C16 O2 -1.0(9) . . . . ?
C18 C17 C16 O2 177.2(6) . . . . ?
O4 C17 C16 C15 178.9(5) . . . . ?
C18 C17 C16 C15 -2.8(9) . . . . ?
C20 C15 C16 O2 -178.2(6) . . . . ?
C14 C15 C16 O2 4.3(9) . . . . ?
C20 C15 C16 C17 1.8(9) . . . . ?
C14 C15 C16 C17 -175.7(6) . . . . ?
C9 C8 C13 C12 1.0(10) . . . . ?
C7 C8 C13 C12 -177.0(6) . . . . ?
C8 C13 C12 C11 0.7(11) . . . . ?
C13 C12 C11 C10 -0.8(12) . . . . ?
C21 O3 C10 C11 -3.4(11) . . . . ?
C21 O3 C10 C9 177.7(6) . . . . ?
C12 C11 C10 O3 -179.5(7) . . . . ?
C12 C11 C10 C9 -0.7(11) . . . . ?
O1 C9 C10 O3 -1.1(8) . . . . ?
C8 C9 C10 O3 -178.7(6) . . . . ?
O1 C9 C10 C11 180.0(6) . . . . ?
C8 C9 C10 C11 2.3(10) . . . . ?
